data_7700606
loop_
_publ_author_name
'Beddoe, Samuel V. F.'
'Lonergan, Rhona F.'
'Pitak, Mateusz B.'
'Price, Jason R.'
'Coles, Simon J.'
'Kitchen, Jonathan A.'
'Keene, Tony D.'

_publ_section_title
;
 All about that base: investigating the role of ligand basicity in pyridyl
 complexes derived from a copper-Schiff base coordination polymer.
;
_journal_issue 41
_journal_name_full 'Dalton transactions (Cambridge, England : 2003)'
_journal_page_first 15553
_journal_page_last 15559
_journal_paper_doi 10.1039/c9dt01527b
_journal_volume 48
_journal_year 2019
_chemical_formula_moiety 'C19 H13 Cu N3 O2'
_chemical_formula_sum 'C19 H13 Cu N3 O2'
_chemical_formula_weight 378.86
_space_group_crystal_system orthorhombic
_space_group_IT_number 61
_space_group_name_Hall '-P 2ac 2ab'
_space_group_name_H-M_alt 'P b c a'
_symmetry_space_group_name_Hall '-P 2ac 2ab'
_symmetry_space_group_name_H-M 'P b c a'
_atom_sites_solution_hydrogens geom
_atom_sites_solution_primary direct
_audit_creation_date 2016-10-01
_audit_creation_method
;
Olex2 1.2
(compiled 2016.09.09 svn.r3337 for OlexSys, GUI svn.r5227)
;
_audit_update_record
;
2019-04-01 deposited with the CCDC.    2019-07-12 downloaded from the CCDC.
;
_cell_angle_alpha 90
_cell_angle_beta 90
_cell_angle_gamma 90
_cell_formula_units_Z 8
_cell_length_a 7.7950(2)
_cell_length_b 17.1368(6)
_cell_length_c 23.0559(8)
_cell_measurement_reflns_used 6734
_cell_measurement_temperature 100(2)
_cell_measurement_theta_max 27.4260
_cell_measurement_theta_min 2.9630
_cell_volume 3079.84(17)
_computing_cell_refinement 'CrysAlisPro 1.171.38.41 (Rigaku OD, 2015)'
_computing_data_collection 'CrystalClear-SM Expert 3.1 b27 (Rigaku, 2013)'
_computing_data_reduction 'CrysAlisPro 1.171.38.41 (Rigaku OD, 2015)'
_computing_molecular_graphics 'Olex2 (Dolomanov et al., 2009)'
_computing_publication_material 'Olex2 (Dolomanov et al., 2009)'
_computing_structure_refinement 'ShelXL (Sheldrick, 2015)'
_computing_structure_solution 'ShelXT (Sheldrick, 2015)'
_diffrn_ambient_temperature 100(2)
_diffrn_detector 'CCD area detector'
_diffrn_detector_area_resol_mean 28.5714
_diffrn_detector_type 'Rigaku HG Saturn724+ (2x2 bin mode)'
_diffrn_measured_fraction_theta_full 0.999
_diffrn_measured_fraction_theta_max 0.999
_diffrn_measurement_details
;
List of Runs (angles in degrees, time in seconds):

  # Type    Start    End  Width  t~exp~   \w     \q     \k     \f   Frames
#--------------------------------------------------------------------------
  1  \w    -78.00  67.00   1.00    5.00    --  -17.00  18.00-150.00  145
  2  \w    -24.00  57.00   1.00    5.00    --  -17.00  54.00 120.00   81
;
_diffrn_measurement_device 'four-circle \k diffractometer'
_diffrn_measurement_device_type 'Rigaku AFC12 (Right)'
_diffrn_measurement_method 'profile data from \w-scans'
_diffrn_measurement_specimen_support 'MiTeGen MicroMesh'
_diffrn_orient_matrix_type 'CrysAlisPro convention (1999,Acta A55,543-557)'
_diffrn_orient_matrix_UB_11 -0.0146892000
_diffrn_orient_matrix_UB_12 -0.0397773000
_diffrn_orient_matrix_UB_13 0.0069821000
_diffrn_orient_matrix_UB_21 0.0404824000
_diffrn_orient_matrix_UB_22 -0.0113790000
_diffrn_orient_matrix_UB_23 -0.0262167000
_diffrn_orient_matrix_UB_31 0.0801080000
_diffrn_orient_matrix_UB_32 -0.0015252000
_diffrn_orient_matrix_UB_33 0.0145201000
_diffrn_radiation_collimation 0.3
_diffrn_radiation_monochromator 'Confocal mirrors, VHF Varimax'
_diffrn_radiation_probe x-ray
_diffrn_radiation_type MoK\a
_diffrn_radiation_wavelength 0.71073
_diffrn_reflns_av_R_equivalents 0.0244
_diffrn_reflns_av_unetI/netI 0.0210
_diffrn_reflns_Laue_measured_fraction_full 0.999
_diffrn_reflns_Laue_measured_fraction_max 0.999
_diffrn_reflns_limit_h_max 10
_diffrn_reflns_limit_h_min -7
_diffrn_reflns_limit_k_max 22
_diffrn_reflns_limit_k_min -12
_diffrn_reflns_limit_l_max 23
_diffrn_reflns_limit_l_min -29
_diffrn_reflns_number 15176
_diffrn_reflns_point_group_measured_fraction_full 0.999
_diffrn_reflns_point_group_measured_fraction_max 0.999
_diffrn_reflns_theta_full 26.000
_diffrn_reflns_theta_max 27.484
_diffrn_reflns_theta_min 2.536
_diffrn_source 'Rotating Anode'
_diffrn_source_current 55.0
_diffrn_source_power 2.475
_diffrn_source_target Mo
_diffrn_source_type 'Rotating Anode'
_diffrn_source_voltage 45.0
_exptl_absorpt_coefficient_mu 1.437
_exptl_absorpt_correction_T_max 1.00000
_exptl_absorpt_correction_T_min 0.52488
_exptl_absorpt_correction_type multi-scan
_exptl_absorpt_process_details
'CrysAlisPro 1.171.38.41 (Rigaku Oxford Diffraction, 2015) Empirical absorption correction using spherical harmonics, implemented in SCALE3 ABSPACK scaling algorithm.'
_exptl_crystal_colour orange
_exptl_crystal_colour_primary orange
_exptl_crystal_density_diffrn 1.634
_exptl_crystal_description blade
_exptl_crystal_F_000 1544
_exptl_crystal_recrystallization_method 'Slow diffusion of water vapour into DMSO solution'
_exptl_crystal_size_max 0.178
_exptl_crystal_size_mid 0.037
_exptl_crystal_size_min 0.036
_refine_diff_density_max 0.294
_refine_diff_density_min -0.410
_refine_diff_density_rms 0.060
_refine_ls_extinction_method none
_refine_ls_goodness_of_fit_ref 1.094
_refine_ls_hydrogen_treatment constr
_refine_ls_matrix_type full
_refine_ls_number_parameters 374
_refine_ls_number_reflns 3526
_refine_ls_number_restraints 877
_refine_ls_restrained_S_all 0.977
_refine_ls_R_factor_all 0.0419
_refine_ls_R_factor_gt 0.0334
_refine_ls_shift/su_max 0.000
_refine_ls_shift/su_mean 0.000
_refine_ls_structure_factor_coef Fsqd
_refine_ls_weighting_details 'w=1/[\s^2^(Fo^2^)+(0.0320P)^2^+2.9602P] where P=(Fo^2^+2Fc^2^)/3'
_refine_ls_weighting_scheme calc
_refine_ls_wR_factor_gt 0.0756
_refine_ls_wR_factor_ref 0.0791
_reflns_Friedel_coverage 0.000
_reflns_number_gt 3050
_reflns_number_total 3526
_reflns_threshold_expression 'I > 2\s(I)'
_cod_data_source_file c9dt01527b2.cif
_cod_data_source_block 2015tdk107b
_cod_depositor_comments 'Adding full bibliography for 7700601--7700615.cif.'
_cod_original_cell_volume 3079.83(17)
_cod_database_code 7700606
_chemical_oxdiff_formula Cu(C13H9N1O2)(C12H10N2O2)
_shelx_space_group_comment
;
The symmetry employed for this shelxl refinement is uniquely defined
by the following loop, which should always be used as a source of
symmetry information in preference to the above space-group names.
They are only intended as comments.
;
_reflns_odcompleteness_completeness 99.80
_reflns_odcompleteness_iscentric 1
_reflns_odcompleteness_theta 27.42
_olex2_refinement_description
;
1. Fixed Uiso
 At 1.2 times of:
  All C(H) groups
2. Uiso/Uaniso restraints and constraints
Cu1 \\sim O11 \\sim C12 \\sim C13 \\sim C14 \\sim C15 \\sim C16 \\sim C17 \\sim
N18 \\sim C19 \\sim C20 \\sim C21 \\sim C22 \\sim C23 \\sim C24 \\sim C25 \\sim
O26 \\sim Cu2 \\sim O31 \\sim C32 \\sim C33 \\sim C34 \\sim C35 \\sim C36 \\sim
C37 \\sim N38 \\sim C39 \\sim C40 \\sim C41 \\sim C42 \\sim C43 \\sim C44 \\sim
C45 \\sim O46: within 2A with sigma of 0.04 and sigma for terminal atoms of 0.08
Uanis(C25) = Uanis(C32)
3. Rigid body (RIGU) restrains
 Cu1, O11, C12, C13, C14, C15, C16, C17, N18, C19, C20, C21, C22, C23, C24,
 C25, O26, Cu2, O31, C32, C33, C34, C35, C36, C37, N38, C39, C40, C41, C42, C43,
  C44, C45, O46
 with sigma for 1-2 distances of 0.004 and sigma for 1-3 distances of 0.004
4. Same fragment restrains
{O26, Cu1} sigma for 1-2: 0.02, 1-3: 0.04
as
{Cu1, O11}
5. Others
 Sof(Cu2)=Sof(O31)=Sof(C32)=Sof(C33)=Sof(H33)=Sof(C34)=Sof(H34)=Sof(C35)=
 Sof(H35)=Sof(C36)=Sof(H36)=Sof(C37)=Sof(N38)=Sof(C39)=Sof(H39)=Sof(C40)=
 Sof(C41)=Sof(H41)=Sof(C42)=Sof(H42)=Sof(C43)=Sof(H43)=Sof(C44)=Sof(H44)=
 Sof(C45)=Sof(O46)=1-FVAR(1)
 Sof(Cu1)=Sof(O11)=Sof(C12)=Sof(C13)=Sof(H13)=Sof(C14)=Sof(H14)=Sof(C15)=
 Sof(H15)=Sof(C16)=Sof(H16)=Sof(C17)=Sof(N18)=Sof(C19)=Sof(H19)=Sof(C20)=
 Sof(C21)=Sof(H21)=Sof(C22)=Sof(H22)=Sof(C23)=Sof(H23)=Sof(C24)=Sof(H24)=
 Sof(C25)=Sof(O26)=FVAR(1)
6.a Aromatic/amide H refined with riding coordinates:
 C52(H52), C53(H53), C55(H55), C56(H56), C13(H13), C14(H14), C15(H15),
 C16(H16), C19(H19), C21(H21), C22(H22), C23(H23), C24(H24), C33(H33), C34(H34),
  C35(H35), C36(H36), C39(H39), C41(H41), C42(H42), C43(H43), C44(H44)
;
_shelx_shelxl_version_number 2014/7
_olex2_exptl_crystal_mounting_method Mitegen
_olex2_submission_special_instructions 'No special instructions were received'
_oxdiff_exptl_absorpt_empirical_details
;
Empirical correction (ABSPACK) includes:
- Absorption correction using spherical harmonics
- Frame scaling
- Detector area scaling
;
_oxdiff_exptl_absorpt_empirical_full_max 1.467
_oxdiff_exptl_absorpt_empirical_full_min 0.594

loop_
_space_group_symop_operation_xyz
'x, y, z'
'-x+1/2, -y, z+1/2'
'-x, y+1/2, -z+1/2'
'x+1/2, -y+1/2, -z'
'-x, -y, -z'
'x-1/2, y, -z-1/2'
'x, -y-1/2, z-1/2'
'-x-1/2, y-1/2, z'

loop_
_atom_site_label
_atom_site_type_symbol
_atom_site_fract_x
_atom_site_fract_y
_atom_site_fract_z
_atom_site_U_iso_or_equiv
_atom_site_adp_type
_atom_site_occupancy
_atom_site_site_symmetry_order
_atom_site_calc_flag
_atom_site_refinement_flags_posn
_atom_site_refinement_flags_adp
_atom_site_refinement_flags_occupancy
_atom_site_disorder_assembly
_atom_site_disorder_group
N51 N 0.6765(2) 0.52300(10) 0.53740(7) 0.0153(3) Uani 1 1 d . . . . .
C52 C 0.6813(2) 0.47233(12) 0.58191(8) 0.0168(4) Uani 1 1 d . . . . .
H52 H 0.7476 0.4275 0.5782 0.020 Uiso 1 1 calc R . . . .
C53 C 0.5917(3) 0.48409(12) 0.63291(9) 0.0190(4) Uani 1 1 d . . . . .
H53 H 0.5980 0.4482 0.6631 0.023 Uiso 1 1 calc R . . . .
C54 C 0.4921(2) 0.55082(12) 0.63783(8) 0.0167(4) Uani 1 1 d . . . . .
C55 C 0.4843(2) 0.60335(11) 0.59190(8) 0.0168(4) Uani 1 1 d . . . . .
H55 H 0.4173 0.6482 0.5943 0.020 Uiso 1 1 calc R . . . .
C56 C 0.5790(2) 0.58713(11) 0.54246(8) 0.0160(4) Uani 1 1 d . . . . .
H56 H 0.5748 0.6220 0.5116 0.019 Uiso 1 1 calc R . . . .
C57 C 0.3941(3) 0.56495(12) 0.69042(9) 0.0203(4) Uani 1 1 d . . . . .
N58 N 0.3141(2) 0.57536(11) 0.73105(7) 0.0254(4) Uani 1 1 d . . . . .
Cu1 Cu 0.8233(9) 0.4994(3) 0.4667(3) 0.0143(5) Uani 0.583(6) 1 d D U P A 1
O11 O 0.9196(12) 0.4087(5) 0.5040(2) 0.0159(11) Uani 0.583(6) 1 d D U P A 1
C12 C 0.9987(19) 0.3615(8) 0.4668(4) 0.0131(16) Uani 0.583(6) 1 d . U P A 1
C13 C 1.075(3) 0.2922(11) 0.4800(7) 0.016(2) Uani 0.583(6) 1 d . U P A 1
H13 H 1.0641 0.2742 0.5178 0.020 Uiso 0.583(6) 1 calc R . P A 1
C14 C 1.1664(15) 0.2465(6) 0.4416(4) 0.0176(18) Uani 0.583(6) 1 d . U P A 1
H14 H 1.2192 0.2008 0.4539 0.021 Uiso 0.583(6) 1 calc R . P A 1
C15 C 1.1780(9) 0.2702(4) 0.3842(3) 0.0166(13) Uani 0.583(6) 1 d . U P A 1
H15 H 1.2364 0.2396 0.3573 0.020 Uiso 0.583(6) 1 calc R . P A 1
C16 C 1.1021(8) 0.3397(3) 0.3671(3) 0.0148(11) Uani 0.583(6) 1 d . U P A 1
H16 H 1.1095 0.3562 0.3287 0.018 Uiso 0.583(6) 1 calc R . P A 1
C17 C 1.0142(11) 0.3848(5) 0.4081(3) 0.0132(13) Uani 0.583(6) 1 d . U P A 1
N18 N 0.9429(4) 0.4608(2) 0.39792(15) 0.0145(8) Uani 0.583(6) 1 d . U P A 1
C19 C 0.9741(5) 0.5023(2) 0.35235(18) 0.0152(9) Uani 0.583(6) 1 d . U P A 1
H19 H 1.0433 0.4801 0.3239 0.018 Uiso 0.583(6) 1 calc R . P A 1
C20 C 0.9116(16) 0.5794(6) 0.3418(4) 0.0147(15) Uani 0.583(6) 1 d . U P A 1
C21 C 0.9667(8) 0.6184(4) 0.2912(2) 0.0169(12) Uani 0.583(6) 1 d . U P A 1
H21 H 1.0442 0.5937 0.2667 0.020 Uiso 0.583(6) 1 calc R . P A 1
C22 C 0.9097(8) 0.6914(4) 0.2771(3) 0.0197(12) Uani 0.583(6) 1 d . U P A 1
H22 H 0.9477 0.7162 0.2436 0.024 Uiso 0.583(6) 1 calc R . P A 1
C23 C 0.7923(9) 0.7280(4) 0.3143(3) 0.0201(13) Uani 0.583(6) 1 d . U P A 1
H23 H 0.7503 0.7772 0.3050 0.024 Uiso 0.583(6) 1 calc R . P A 1
C24 C 0.7383(16) 0.6921(6) 0.3646(4) 0.0171(15) Uani 0.583(6) 1 d . U P A 1
H24 H 0.6629 0.7188 0.3888 0.021 Uiso 0.583(6) 1 calc R . P A 1
C25 C 0.792(3) 0.6163(9) 0.3813(9) 0.0143(11) Uani 0.583(6) 1 d . U P A 1
O26 O 0.7355(14) 0.5874(5) 0.4285(4) 0.0166(13) Uani 0.583(6) 1 d D U P A 1
Cu2 Cu 0.8173(12) 0.5108(4) 0.4615(4) 0.0140(6) Uani 0.417(6) 1 d . U P A 2
O31 O 0.716(2) 0.6049(6) 0.4318(6) 0.0138(16) Uani 0.417(6) 1 d . U P A 2
C32 C 0.788(4) 0.6269(13) 0.3797(13) 0.0143(11) Uani 0.417(6) 1 d . U P A 2
C33 C 0.752(2) 0.6984(9) 0.3527(6) 0.019(2) Uani 0.417(6) 1 d . U P A 2
H33 H 0.6763 0.7340 0.3694 0.023 Uiso 0.417(6) 1 calc R . P A 2
C34 C 0.8313(13) 0.7144(6) 0.3008(4) 0.0198(19) Uani 0.417(6) 1 d . U P A 2
H34 H 0.8110 0.7621 0.2827 0.024 Uiso 0.417(6) 1 calc R . P A 2
C35 C 0.9409(10) 0.6612(5) 0.2748(3) 0.0179(16) Uani 0.417(6) 1 d . U P A 2
H35 H 0.9917 0.6735 0.2394 0.021 Uiso 0.417(6) 1 calc R . P A 2
C36 C 0.9754(12) 0.5906(4) 0.3005(4) 0.0153(15) Uani 0.417(6) 1 d . U P A 2
H36 H 1.0509 0.5558 0.2830 0.018 Uiso 0.417(6) 1 calc R . P A 2
C37 C 0.897(2) 0.5712(9) 0.3527(6) 0.0138(19) Uani 0.417(6) 1 d . U P A 2
N38 N 0.9226(6) 0.5018(3) 0.3847(2) 0.0135(11) Uani 0.417(6) 1 d . U P A 2
C39 C 0.9990(6) 0.4418(3) 0.3642(2) 0.0147(12) Uani 0.417(6) 1 d . U P A 2
H39 H 1.0304 0.4433 0.3253 0.018 Uiso 0.417(6) 1 calc R . P A 2
C40 C 1.0404(15) 0.3726(6) 0.3959(4) 0.0108(17) Uani 0.417(6) 1 d . U P A 2
C41 C 1.1363(11) 0.3131(5) 0.3688(4) 0.0140(16) Uani 0.417(6) 1 d . U P A 2
H41 H 1.1620 0.3179 0.3296 0.017 Uiso 0.417(6) 1 calc R . P A 2
C42 C 1.1929(14) 0.2489(6) 0.3978(5) 0.0157(16) Uani 0.417(6) 1 d . U P A 2
H42 H 1.2576 0.2112 0.3787 0.019 Uiso 0.417(6) 1 calc R . P A 2
C43 C 1.153(2) 0.2404(9) 0.4561(5) 0.0121(18) Uani 0.417(6) 1 d . U P A 2
H43 H 1.1909 0.1956 0.4748 0.014 Uiso 0.417(6) 1 calc R . P A 2
C44 C 1.060(4) 0.2934(13) 0.4881(9) 0.011(2) Uani 0.417(6) 1 d . U P A 2
H44 H 1.0361 0.2861 0.5273 0.013 Uiso 0.417(6) 1 calc R . P A 2
C45 C 1.001(2) 0.3641(10) 0.4549(5) 0.009(2) Uani 0.417(6) 1 d . U P A 2
O46 O 0.9190(17) 0.4160(7) 0.4880(3) 0.0150(15) Uani 0.417(6) 1 d . U P A 2

loop_
_atom_site_aniso_label
_atom_site_aniso_U_11
_atom_site_aniso_U_22
_atom_site_aniso_U_33
_atom_site_aniso_U_23
_atom_site_aniso_U_13
_atom_site_aniso_U_12
N51 0.0121(8) 0.0167(8) 0.0171(8) -0.0032(6) -0.0021(6) -0.0035(6)
C52 0.0149(9) 0.0147(9) 0.0209(10) -0.0006(8) -0.0019(8) -0.0013(7)
C53 0.0180(10) 0.0200(10) 0.0190(9) 0.0021(8) -0.0019(8) -0.0050(8)
C54 0.0155(9) 0.0207(10) 0.0140(9) -0.0032(8) -0.0010(7) -0.0054(8)
C55 0.0150(9) 0.0150(9) 0.0203(9) -0.0038(8) -0.0003(8) -0.0003(8)
C56 0.0146(9) 0.0161(9) 0.0172(9) -0.0013(8) -0.0025(8) -0.0012(7)
C57 0.0208(10) 0.0226(11) 0.0173(9) -0.0011(8) -0.0041(8) -0.0042(8)
N58 0.0274(10) 0.0323(10) 0.0165(8) -0.0028(8) -0.0007(8) -0.0016(8)
Cu1 0.0137(6) 0.0152(12) 0.0140(8) -0.0013(6) 0.0001(5) -0.0003(7)
O11 0.0203(17) 0.0158(18) 0.012(3) -0.001(2) 0.002(2) 0.0025(13)
C12 0.014(3) 0.019(2) 0.007(3) 0.000(2) -0.001(2) -0.0051(18)
C13 0.018(4) 0.021(3) 0.010(4) 0.005(3) -0.001(3) -0.005(2)
C14 0.017(3) 0.014(3) 0.022(4) 0.001(3) 0.002(3) 0.000(2)
C15 0.019(2) 0.015(3) 0.016(3) 0.000(2) 0.002(2) 0.000(3)
C16 0.015(3) 0.012(3) 0.018(2) 0.001(2) -0.0020(17) -0.0016(19)
C17 0.011(3) 0.014(2) 0.014(3) -0.0052(18) 0.0000(19) -0.0019(17)
N18 0.0127(14) 0.0148(17) 0.0160(17) 0.0006(13) -0.0022(12) -0.0023(12)
C19 0.0131(16) 0.0176(18) 0.0148(19) -0.0012(14) -0.0018(14) -0.0030(13)
C20 0.016(3) 0.011(3) 0.017(4) 0.000(2) -0.002(2) 0.000(2)
C21 0.020(2) 0.016(3) 0.015(2) 0.004(2) 0.0008(17) 0.003(3)
C22 0.025(3) 0.015(3) 0.019(2) 0.007(2) -0.0001(18) 0.003(2)
C23 0.018(3) 0.021(3) 0.022(3) 0.004(2) 0.000(2) 0.002(2)
C24 0.017(3) 0.018(3) 0.016(3) 0.006(2) -0.002(2) -0.0036(19)
C25 0.0145(13) 0.012(3) 0.0161(13) 0.002(2) -0.0036(10) -0.002(2)
O26 0.018(3) 0.015(3) 0.0168(18) -0.001(2) 0.0018(15) 0.002(2)
Cu2 0.0126(7) 0.0155(17) 0.0138(13) -0.0029(10) 0.0004(8) 0.0001(10)
O31 0.016(3) 0.009(4) 0.016(2) 0.001(3) 0.002(2) 0.001(3)
C32 0.0145(13) 0.012(3) 0.0161(13) 0.002(2) -0.0036(10) -0.002(2)
C33 0.020(4) 0.013(3) 0.026(5) 0.007(3) 0.003(3) 0.008(3)
C34 0.022(5) 0.013(4) 0.025(4) 0.005(3) 0.004(3) 0.003(3)
C35 0.021(3) 0.013(4) 0.020(3) 0.006(3) 0.005(2) 0.003(3)
C36 0.020(3) 0.008(3) 0.017(3) 0.004(2) 0.001(2) 0.003(3)
C37 0.012(3) 0.017(3) 0.012(4) 0.004(2) -0.003(3) -0.005(2)
N38 0.014(2) 0.015(2) 0.011(2) 0.0023(17) 0.0004(17) -0.0020(17)
C39 0.012(2) 0.018(2) 0.014(2) 0.0003(18) 0.0000(18) -0.0015(17)
C40 0.013(4) 0.013(3) 0.006(4) 0.002(2) 0.002(2) 0.000(2)
C41 0.017(4) 0.014(4) 0.011(3) 0.001(3) 0.001(2) -0.001(3)
C42 0.017(3) 0.013(4) 0.018(4) 0.004(3) 0.001(3) -0.001(3)
C43 0.014(3) 0.011(3) 0.011(4) 0.004(3) 0.001(3) -0.004(2)
C44 0.014(4) 0.011(3) 0.008(4) -0.002(3) 0.005(3) 0.000(3)
C45 0.009(3) 0.008(3) 0.010(4) -0.003(3) -0.001(3) 0.000(2)
O46 0.018(2) 0.018(3) 0.009(3) -0.003(3) 0.005(3) 0.0014(19)

loop_
_atom_type_symbol
_atom_type_description
_atom_type_scat_dispersion_real
_atom_type_scat_dispersion_imag
_atom_type_scat_source
C C 0.0033 0.0016 'International Tables Vol C Tables 4.2.6.8 and 6.1.1.4'
H H 0.0000 0.0000 'International Tables Vol C Tables 4.2.6.8 and 6.1.1.4'
Cu Cu 0.3201 1.2651 'International Tables Vol C Tables 4.2.6.8 and 6.1.1.4'
N N 0.0061 0.0033 'International Tables Vol C Tables 4.2.6.8 and 6.1.1.4'
O O 0.0106 0.0060 'International Tables Vol C Tables 4.2.6.8 and 6.1.1.4'

loop_
_geom_angle_atom_site_label_1
_geom_angle_atom_site_label_2
_geom_angle_atom_site_label_3
_geom_angle
C52 N51 Cu1 117.92(19)
C52 N51 Cu2 124.3(2)
C56 N51 C52 118.57(17)
C56 N51 Cu1 123.49(18)
C56 N51 Cu2 117.1(2)
N51 C52 H52 118.6
N51 C52 C53 122.76(19)
C53 C52 H52 118.6
C52 C53 H53 120.9
C52 C53 C54 118.19(19)
C54 C53 H53 120.9
C53 C54 C55 119.73(18)
C53 C54 C57 119.98(18)
C55 C54 C57 120.28(18)
C54 C55 H55 120.9
C56 C55 C54 118.21(18)
C56 C55 H55 120.9
N51 C56 C55 122.53(18)
N51 C56 H56 118.7
C55 C56 H56 118.7
N58 C57 C54 178.5(2)
O11 Cu1 N51 91.3(3)
O11 Cu1 N18 84.4(3)
N18 Cu1 N51 170.6(4)
O26 Cu1 N51 90.7(4)
O26 Cu1 O11 178.0(5)
O26 Cu1 N18 93.7(4)
C12 O11 Cu1 112.6(5)
O11 C12 C13 126.1(10)
O11 C12 C17 119.0(9)
C13 C12 C17 114.9(11)
C12 C13 H13 117.3
C12 C13 C14 125.3(13)
C14 C13 H13 117.3
C13 C14 H14 120.7
C13 C14 C15 118.6(10)
C15 C14 H14 120.7
C14 C15 H15 120.2
C14 C15 C16 119.6(7)
C16 C15 H15 120.2
C15 C16 H16 120.3
C15 C16 C17 119.4(6)
C17 C16 H16 120.3
C12 C17 N18 112.2(6)
C16 C17 C12 122.2(8)
C16 C17 N18 125.4(7)
C17 N18 Cu1 111.1(4)
C19 N18 Cu1 124.3(3)
C19 N18 C17 124.0(4)
N18 C19 H19 117.2
N18 C19 C20 125.7(5)
C20 C19 H19 117.2
C19 C20 C25 121.0(8)
C21 C20 C19 118.4(7)
C21 C20 C25 120.6(10)
C20 C21 H21 119.0
C22 C21 C20 122.1(6)
C22 C21 H21 119.0
C21 C22 H22 120.8
C21 C22 C23 118.4(6)
C23 C22 H22 120.8
C22 C23 H23 119.5
C24 C23 C22 121.0(8)
C24 C23 H23 119.5
C23 C24 H24 118.4
C23 C24 C25 123.1(12)
C25 C24 H24 118.4
C24 C25 C20 114.8(14)
O26 C25 C20 126.2(11)
O26 C25 C24 119.0(14)
C25 O26 Cu1 125.9(9)
O31 Cu2 N51 90.0(5)
O31 Cu2 N38 85.2(5)
N38 Cu2 N51 172.7(5)
O46 Cu2 N51 92.0(4)
O46 Cu2 O31 177.8(7)
O46 Cu2 N38 92.7(5)
C32 O31 Cu2 111.9(11)
O31 C32 C33 123.0(19)
O31 C32 C37 116.1(15)
C33 C32 C37 121(2)
C32 C33 H33 121.0
C34 C33 C32 118.0(17)
C34 C33 H33 121.0
C33 C34 H34 119.2
C33 C34 C35 121.6(10)
C35 C34 H34 119.2
C34 C35 H35 119.6
C36 C35 C34 120.9(8)
C36 C35 H35 119.6
C35 C36 H36 120.0
C35 C36 C37 119.9(9)
C37 C36 H36 120.0
C36 C37 C32 118.7(15)
C36 C37 N38 126.3(12)
N38 C37 C32 114.9(13)
C37 N38 Cu2 110.2(7)
C39 N38 Cu2 126.3(5)
C39 N38 C37 123.4(8)
N38 C39 H39 117.1
N38 C39 C40 125.8(6)
C40 C39 H39 117.1
C41 C40 C39 119.6(7)
C45 C40 C39 122.2(9)
C45 C40 C41 118.0(10)
C40 C41 H41 118.7
C42 C41 C40 122.7(8)
C42 C41 H41 118.7
C41 C42 H42 120.4
C41 C42 C43 119.1(11)
C43 C42 H42 120.4
C42 C43 H43 117.7
C44 C43 C42 124.7(14)
C44 C43 H43 117.7
C43 C44 H44 122.6
C43 C44 C45 114.7(16)
C45 C44 H44 122.6
C40 C45 C44 120.7(14)
O46 C45 C40 126.2(11)
O46 C45 C44 113.0(12)
C45 O46 Cu2 125.6(7)

loop_
_geom_bond_atom_site_label_1
_geom_bond_atom_site_label_2
_geom_bond_distance
N51 C52 1.345(3)
N51 C56 1.341(2)
N51 Cu1 2.031(7)
N51 Cu2 2.076(9)
C52 H52 0.9300
C52 C53 1.382(3)
C53 H53 0.9300
C53 C54 1.387(3)
C54 C55 1.391(3)
C54 C57 1.453(3)
C55 H55 0.9300
C55 C56 1.386(3)
C56 H56 0.9300
C57 N58 1.139(3)
Cu1 O11 1.929(7)
Cu1 N18 1.956(7)
Cu1 O26 1.875(8)
O11 C12 1.329(12)
C12 C13 1.36(2)
C12 C17 1.417(9)
C13 H13 0.9300
C13 C14 1.382(14)
C14 H14 0.9300
C14 C15 1.387(7)
C15 H15 0.9300
C15 C16 1.388(6)
C16 H16 0.9300
C16 C17 1.400(6)
C17 N18 1.435(8)
N18 C19 1.292(6)
C19 H19 0.9300
C19 C20 1.430(10)
C20 C21 1.411(8)
C20 C25 1.45(2)
C21 H21 0.9300
C21 C22 1.366(6)
C22 H22 0.9300
C22 C23 1.403(7)
C23 H23 0.9300
C23 C24 1.379(8)
C24 H24 0.9300
C24 C25 1.418(15)
C25 O26 1.274(19)
Cu2 O31 1.921(11)
Cu2 N38 1.958(10)
Cu2 O46 1.910(11)
O31 C32 1.38(3)
C32 C33 1.40(2)
C32 C37 1.42(3)
C33 H33 0.9300
C33 C34 1.375(13)
C34 H34 0.9300
C34 C35 1.385(9)
C35 H35 0.9300
C35 C36 1.375(8)
C36 H36 0.9300
C36 C37 1.390(11)
C37 N38 1.413(14)
N38 C39 1.278(8)
C39 H39 0.9300
C39 C40 1.429(11)
C40 C41 1.410(9)
C40 C45 1.401(12)
C41 H41 0.9300
C41 C42 1.360(8)
C42 H42 0.9300
C42 C43 1.389(10)
C43 H43 0.9300
C43 C44 1.374(19)
C44 H44 0.9300
C44 C45 1.51(3)
C45 O46 1.336(16)

loop_
_geom_torsion_atom_site_label_1
_geom_torsion_atom_site_label_2
_geom_torsion_atom_site_label_3
_geom_torsion_atom_site_label_4
_geom_torsion
N51 C52 C53 C54 0.5(3)
N51 Cu1 O26 C25 169.4(16)
C52 N51 C56 C55 0.5(3)
C52 C53 C54 C55 0.3(3)
C52 C53 C54 C57 179.21(18)
C53 C54 C55 C56 -0.6(3)
C54 C55 C56 N51 0.2(3)
C56 N51 C52 C53 -0.9(3)
C57 C54 C55 C56 -179.54(17)
Cu1 N51 C52 C53 177.5(3)
Cu1 N51 C56 C55 -177.8(3)
Cu1 O11 C12 C13 -178.2(16)
Cu1 O11 C12 C17 4.6(15)
Cu1 N18 C19 C20 -7.2(8)
O11 C12 C13 C14 -175.4(15)
O11 C12 C17 C16 177.2(10)
O11 C12 C17 N18 2.0(15)
C12 C13 C14 C15 -3(3)
C12 C17 N18 Cu1 -7.4(9)
C12 C17 N18 C19 163.8(7)
C13 C12 C17 C16 -0.3(18)
C13 C12 C17 N18 -175.6(14)
C13 C14 C15 C16 1.8(15)
C14 C15 C16 C17 -0.3(10)
C15 C16 C17 C12 -0.5(11)
C15 C16 C17 N18 174.1(6)
C16 C17 N18 Cu1 177.6(6)
C16 C17 N18 C19 -11.3(10)
C17 C12 C13 C14 2(3)
C17 N18 C19 C20 -177.2(8)
N18 Cu1 O26 C25 -19.0(17)
N18 C19 C20 C21 176.2(6)
N18 C19 C20 C25 -4.9(18)
C19 C20 C21 C22 178.3(7)
C19 C20 C25 C24 -178.6(13)
C19 C20 C25 O26 2(3)
C20 C21 C22 C23 -0.2(10)
C20 C25 O26 Cu1 13(3)
C21 C20 C25 C24 0(2)
C21 C20 C25 O26 -179.0(18)
C21 C22 C23 C24 1.4(10)
C22 C23 C24 C25 -1.8(17)
C23 C24 C25 C20 1(2)
C23 C24 C25 O26 -179.7(16)
C24 C25 O26 Cu1 -166.0(12)
C25 C20 C21 C22 -0.6(17)
Cu2 N51 C52 C53 177.0(3)
Cu2 N51 C56 C55 -177.5(3)
Cu2 O31 C32 C33 -172(2)
Cu2 O31 C32 C37 11(3)
Cu2 N38 C39 C40 -7.9(10)
O31 C32 C33 C34 180(2)
O31 C32 C37 C36 -179(2)
O31 C32 C37 N38 -2(3)
C32 C33 C34 C35 2(2)
C32 C37 N38 Cu2 -7(2)
C32 C37 N38 C39 171.1(17)
C33 C32 C37 C36 3(4)
C33 C32 C37 N38 -180(2)
C33 C34 C35 C36 -0.7(15)
C34 C35 C36 C37 1.2(14)
C35 C36 C37 C32 -3(2)
C35 C36 C37 N38 -178.7(12)
C36 C37 N38 Cu2 169.5(13)
C36 C37 N38 C39 -13(2)
C37 C32 C33 C34 -3(4)
C37 N38 C39 C40 174.6(11)
N38 C39 C40 C41 -175.3(7)
N38 C39 C40 C45 -0.8(16)
C39 C40 C41 C42 174.2(8)
C39 C40 C45 C44 -174.6(18)
C39 C40 C45 O46 2(2)
C40 C41 C42 C43 1.2(14)
C40 C45 O46 Cu2 6(3)
C41 C40 C45 C44 0(2)
C41 C40 C45 O46 176.7(15)
C41 C42 C43 C44 -1(2)
C42 C43 C44 C45 0(3)
C43 C44 C45 C40 0(3)
C43 C44 C45 O46 -177.0(18)
C44 C45 O46 Cu2 -177.4(16)
C45 C40 C41 C42 -0.6(15)
